data_4111352
loop_
_publ_author_name
'Cole A. Witham'
'Pablo Maule\'on'
'Nathan D. Shapiro'
'Benjamin D. Sherry'
'F. Dean Toste'

_publ_section_title
;
 Gold(I)-Catalyzed Oxidative Rearrangements
;
_journal_name_full 'Journal of the American Chemical Society'
_journal_page_first 5838
_journal_page_last 5839
_journal_paper_doi 10.1021/ja071231+
_journal_volume 129
_journal_year 2007
_chemical_formula_moiety 'C17 H18 O5 '
_chemical_formula_sum 'C17 H18 O5'
_chemical_formula_weight 302.33
_space_group_IT_number 14
_symmetry_cell_setting monoclinic
_symmetry_Int_Tables_number 14
_symmetry_space_group_name_Hall '-P 2yn'
_symmetry_space_group_name_H-M 'P 1 21/n 1'
_audit_creation_date 'Tue Feb 13 09:02:47 2007'
_audit_creation_method 'by teXsan'
_cell_angle_alpha 90
_cell_angle_beta 102.460(2)
_cell_angle_gamma 90
_cell_formula_units_Z 4
_cell_length_a 9.747(2)
_cell_length_b 7.882(1)
_cell_length_c 20.522(4)
_cell_measurement_temperature 273.2
_cell_volume 1539.5(5)
_computing_cell_refinement 'Rigaku/AFC Diffractometer Control'
_computing_data_collection 'Rigaku/AFC Diffractometer Control'
_computing_data_reduction teXsan
_computing_publication_material teXsan
_computing_structure_refinement teXsan
_computing_structure_solution SIR97
_diffrn_measured_fraction_theta_full 0.9603
_diffrn_measured_fraction_theta_max 0.9603
_diffrn_radiation_type 'Mo K\a'
_diffrn_radiation_wavelength 0.7107
_diffrn_reflns_av_R_equivalents 0.018
_diffrn_reflns_limit_h_max 12
_diffrn_reflns_limit_h_min 0
_diffrn_reflns_limit_k_max 9
_diffrn_reflns_limit_k_min 0
_diffrn_reflns_limit_l_max 24
_diffrn_reflns_limit_l_min -24
_diffrn_reflns_number 12035
_diffrn_reflns_theta_full 26.39
_diffrn_reflns_theta_max 26.39
_exptl_absorpt_coefficient_mu 0.096
_exptl_absorpt_correction_type none
_exptl_crystal_colour unknown
_exptl_crystal_density_diffrn 1.304
_exptl_crystal_description unknown
_exptl_crystal_F_000 640.00
_exptl_crystal_size_max 0.000
_exptl_crystal_size_mid 0.000
_exptl_crystal_size_min 0.000
_refine_diff_density_max 0.15
_refine_diff_density_min -0.17
_refine_ls_extinction_method none
_refine_ls_goodness_of_fit_ref 2.288
_refine_ls_hydrogen_treatment constr
_refine_ls_number_parameters 199
_refine_ls_number_reflns 2267
_refine_ls_R_factor_all 0.0564
_refine_ls_R_factor_gt 0.0397
_refine_ls_shift/su_max 0.0006
_refine_ls_structure_factor_coef F
_refine_ls_weighting_details 'w = 1/[\s^2^(Fo) + 0.00022|Fo|^2^]'
_refine_ls_weighting_scheme calc
_refine_ls_wR_factor_all 0.0534
_refine_ls_wR_factor_ref 0.0509
_reflns_number_gt 2267
_reflns_number_total 3023
_reflns_threshold_expression F^2^>3.0\s(F^2^)
_cod_data_source_file ja071231si20070220_084700.cif
_cod_data_source_block Pablo_Mauleon_3-150
_cod_original_cell_volume 1539.4(5)
_cod_original_sg_symbol_H-M 'P 21/n '
_cod_original_formula_sum 'C17 H18 O5 '
_cod_database_code 4111352

loop_
_symmetry_equiv_pos_as_xyz
x,y,z
1/2-x,1/2+y,1/2-z
-x,-y,-z
1/2+x,1/2-y,1/2+z

loop_
_atom_site_label
_atom_site_type_symbol
_atom_site_fract_x
_atom_site_fract_y
_atom_site_fract_z
_atom_site_U_iso_or_equiv
_atom_site_adp_type
_atom_site_occupancy
_atom_site_calc_flag
O(1) O -0.3079(2) -0.3618(2) -0.74335(7) 0.0703(5) Uani 1.00 d
O(2) O -0.3956(1) 0.2521(2) -0.56677(6) 0.0443(4) Uani 1.00 d
O(3) O -0.1752(1) 0.2124(1) -0.57872(6) 0.0357(4) Uani 1.00 d
O(4) O -0.1359(1) -0.2214(2) -0.51263(6) 0.0505(4) Uani 1.00 d
O(5) O -0.2308(1) -0.0178(1) -0.46097(5) 0.0309(3) Uani 1.00 d
C(1) C -0.4062(2) -0.2725(3) -0.73987(9) 0.0430(6) Uani 1.00 d
C(2) C -0.4034(2) -0.1388(2) -0.69072(8) 0.0265(4) Uani 1.00 d
C(3) C -0.5100(2) 0.0068(2) -0.70536(8) 0.0248(4) Uani 1.00 d
C(4) C -0.5252(2) -0.1234(2) -0.65517(8) 0.0289(5) Uani 1.00 d
C(5) C -0.4622(2) -0.0955(2) -0.58179(8) 0.0322(5) Uani 1.00 d
C(6) C -0.3102(2) -0.0334(2) -0.57767(7) 0.0231(4) Uani 1.00 d
C(7) C -0.2680(2) -0.1054(2) -0.64064(8) 0.0261(4) Uani 1.00 d
C(8) C -0.3020(2) 0.1595(2) -0.57383(7) 0.0268(4) Uani 1.00 d
C(9) C -0.1535(2) 0.3943(2) -0.5773(1) 0.0510(6) Uani 1.00 d
C(10) C -0.2138(2) -0.1036(2) -0.51469(8) 0.0261(4) Uani 1.00 d
C(11) C -0.1486(2) -0.0762(2) -0.39781(8) 0.0358(5) Uani 1.00 d
C(12) C -0.6089(2) 0.0200(2) -0.77187(8) 0.0270(4) Uani 1.00 d
C(13) C -0.5676(2) 0.1117(2) -0.82219(8) 0.0327(5) Uani 1.00 d
C(14) C -0.6533(2) 0.1241(2) -0.88538(9) 0.0393(5) Uani 1.00 d
C(15) C -0.7823(2) 0.0451(2) -0.89940(9) 0.0409(5) Uani 1.00 d
C(16) C -0.8268(2) -0.0439(2) -0.84961(9) 0.0392(5) Uani 1.00 d
C(17) C -0.7411(2) -0.0562(2) -0.78622(8) 0.0330(5) Uani 1.00 d
H(1) H -0.4793 0.1672 -0.8133 0.0393 Uiso 1.00 calc
H(2) H -0.6229 0.1869 -0.9191 0.0466 Uiso 1.00 calc
H(3) H -0.8407 0.0523 -0.9430 0.0486 Uiso 1.00 calc
H(4) H -0.9166 -0.0963 -0.8589 0.0471 Uiso 1.00 calc
H(5) H -0.7729 -0.1175 -0.7526 0.0394 Uiso 1.00 calc
H(6) H -0.4915 -0.2913 -0.7715 0.0515 Uiso 1.00 calc
H(7) H -0.5147 -0.0131 -0.5641 0.0383 Uiso 1.00 calc
H(8) H -0.4619 -0.1993 -0.5580 0.0383 Uiso 1.00 calc
H(9) H -0.2167 -0.2075 -0.6303 0.0315 Uiso 1.00 calc
H(10) H -0.2129 -0.0251 -0.6581 0.0315 Uiso 1.00 calc
H(11) H -0.6006 -0.2020 -0.6669 0.0350 Uiso 1.00 calc
H(12) H -0.0599 0.4182 -0.5812 0.0617 Uiso 1.00 calc
H(13) H -0.2177 0.4455 -0.6131 0.0617 Uiso 1.00 calc
H(14) H -0.1677 0.4386 -0.5361 0.0617 Uiso 1.00 calc
H(15) H -0.1729 -0.1904 -0.3908 0.0428 Uiso 1.00 calc
H(16) H -0.0519 -0.0695 -0.3985 0.0428 Uiso 1.00 calc
H(17) H -0.1678 -0.0070 -0.3630 0.0428 Uiso 1.00 calc
H(18) H -0.4747 0.1142 -0.6865 0.0304 Uiso 1.00 calc

loop_
_atom_site_aniso_label
_atom_site_aniso_U_11
_atom_site_aniso_U_22
_atom_site_aniso_U_33
_atom_site_aniso_U_12
_atom_site_aniso_U_13
_atom_site_aniso_U_23
O(1) 0.079(1) 0.074(1) 0.0494(9) 0.0393(10) -0.0056(8) -0.0302(8)
O(2) 0.0372(7) 0.0421(8) 0.0475(8) 0.0160(6) -0.0045(6) -0.0130(6)
O(3) 0.0388(7) 0.0257(7) 0.0426(7) -0.0073(5) 0.0084(6) 0.0002(5)
O(4) 0.073(1) 0.0390(8) 0.0312(7) 0.0243(7) -0.0079(7) -0.0054(6)
O(5) 0.0321(7) 0.0409(7) 0.0189(6) 0.0038(5) 0.0040(5) -0.0002(5)
C(1) 0.054(1) 0.041(1) 0.0284(10) 0.011(1) -0.0037(9) -0.0080(8)
C(2) 0.0311(9) 0.0259(9) 0.0219(8) -0.0002(7) 0.0047(7) -0.0017(7)
C(3) 0.0249(9) 0.0265(9) 0.0231(8) -0.0010(7) 0.0055(7) -0.0049(7)
C(4) 0.0262(9) 0.035(1) 0.0246(8) -0.0105(7) 0.0039(7) -0.0013(7)
C(5) 0.0272(9) 0.047(1) 0.0226(8) -0.0072(8) 0.0056(7) 0.0015(8)
C(6) 0.0237(8) 0.0250(9) 0.0200(8) -0.0011(7) 0.0036(6) -0.0006(6)
C(7) 0.0279(9) 0.0284(9) 0.0225(8) 0.0035(7) 0.0068(7) -0.0008(7)
C(8) 0.0279(9) 0.0309(9) 0.0186(8) 0.0040(8) -0.0015(7) -0.0015(7)
C(9) 0.068(1) 0.027(1) 0.051(1) -0.014(1) -0.001(1) 0.0076(9)
C(10) 0.0286(9) 0.0247(9) 0.0240(8) -0.0048(8) 0.0035(7) -0.0017(7)
C(11) 0.043(1) 0.042(1) 0.0200(9) -0.0016(9) 0.0001(7) 0.0016(8)
C(12) 0.0300(9) 0.0257(9) 0.0242(8) 0.0037(7) 0.0038(7) -0.0059(7)
C(13) 0.0343(10) 0.034(1) 0.0294(9) 0.0033(8) 0.0055(7) 0.0002(8)
C(14) 0.052(1) 0.038(1) 0.0266(9) 0.0133(9) 0.0069(8) 0.0032(8)
C(15) 0.048(1) 0.040(1) 0.0272(9) 0.0171(10) -0.0085(8) -0.0080(8)
C(16) 0.035(1) 0.037(1) 0.039(1) 0.0027(9) -0.0061(8) -0.0095(8)
C(17) 0.0330(10) 0.0321(10) 0.0319(9) -0.0017(8) 0.0027(7) -0.0050(8)

loop_
_atom_type_symbol
_atom_type_description
_atom_type_scat_dispersion_real
_atom_type_scat_dispersion_imag
_atom_type_scat_source
C C 0.003 0.002
;International Tables for Crystallography
(1992, Vol. C, Tables 4.2.6.8 and 6.1.1.1)
;
O O 0.011 0.006
;International Tables for Crystallography
(1992, Vol. C, Tables 4.2.6.8 and 6.1.1.1)
;
H H 0.000 0.000
;International Tables for Crystallography
(1992, Vol. C, Table 6.1.1.2)
;
